data_7716546
loop_
_publ_author_name
'Chong, Julien'
'Benchohra, Amina'
'Besnard, C&#xe9;line'
'Gu&#xe9;n&#xe9;e, Laure'
'Rosspeintner, Arnulf'
'Cruz, Carlos M.'
'Jim&#xe9;nez, Juan-Ram&#xf3;n'
'Piguet, Claude'

_publ_section_title
;
 Taming 2,2'-biimidazole ligands in trivalent chromium complexes.
;
_journal_issue 38
_journal_name_full 'Dalton transactions (Cambridge, England : 2003)'
_journal_page_first 15801
_journal_page_last 15814
_journal_paper_doi 10.1039/d4dt01608d
_journal_volume 53
_journal_year 2024
_chemical_formula_moiety 'C18 H18 Cr1 N12, 3(N O3)'
_chemical_formula_sum 'C18 H18 Cr N15 O9'
_chemical_formula_weight 640.47
_space_group_crystal_system trigonal
_space_group_IT_number 161
_space_group_name_Hall 'R 3 -2"c'
_space_group_name_H-M_alt 'R 3 c :H'
_atom_sites_solution_hydrogens geom
_atom_sites_solution_primary dual
_audit_creation_date 2023-02-02
_audit_creation_method
;
Olex2 1.5
(compiled 2022.04.07 svn.rca3783a0 for OlexSys, GUI svn.r6498)
;
_audit_update_record
;
2024-05-15 deposited with the CCDC.	2024-07-05 downloaded from the CCDC.
;
_cell_angle_alpha 90
_cell_angle_beta 90
_cell_angle_gamma 120
_cell_formula_units_Z 6
_cell_length_a 17.2169(3)
_cell_length_b 17.2169(3)
_cell_length_c 15.7297(4)
_cell_measurement_reflns_used 16392
_cell_measurement_temperature 120.00(10)
_cell_measurement_theta_max 74.9690
_cell_measurement_theta_min 4.1420
_cell_volume 4037.95(14)
_computing_cell_refinement 'CrysAlisPro 1.171.42.49 (Rigaku OD, 2022)'
_computing_data_collection 'CrysAlisPro 1.171.42.49 (Rigaku OD, 2022)'
_computing_data_reduction 'CrysAlisPro 1.171.42.49 (Rigaku OD, 2022)'
_computing_molecular_graphics 'Olex2 1.5 (Dolomanov et al., 2009)'
_computing_publication_material 'Olex2 1.5 (Dolomanov et al., 2009)'
_computing_structure_refinement 'SHELXL 2019/2 (Sheldrick, 2015)'
_computing_structure_solution 'SHELXT  (Sheldrick, 2015)'
_diffrn_ambient_environment N~2~
_diffrn_ambient_temperature 120.00(10)
_diffrn_detector 'Hybrid Pixel Array Detector'
_diffrn_detector_area_resol_mean 10.0000
_diffrn_detector_type 'HyPix-Arc 150'
_diffrn_measured_fraction_theta_full 0.999
_diffrn_measured_fraction_theta_max 0.983
_diffrn_measurement_details
;
List of Runs (angles in degrees, time in seconds):

  # Type    Start    End  Width  t~exp~   \w     \q     \k     \f   Frames
#--------------------------------------------------------------------------
  1  \w      4.00  30.00   0.50    1.50    --    2.00  33.00 -74.14   52
  2  \w      4.00  29.00   0.50    1.50    --    2.00  33.00  -8.05   50
  3  \w     -1.00  24.00   0.50    1.50    --   -6.00  36.00 -49.49   50
  4  \w     -1.00  24.00   0.50    1.50    --   -6.00  36.00 -89.80   50
  5  \w     -1.00  24.00   0.50    1.50    --   -6.00  36.00 -33.25   50
  6  \w      5.00  30.00   0.50    1.50    --    6.00  31.00  -4.62   50
  7  \w     -3.00  22.00   0.50    1.50    --  -10.00  38.00 -83.69   50
  8  \w     -8.00  17.00   0.50    1.50    --  -14.00  37.00-140.14   50
  9  \w     11.00  36.00   0.50    1.50    --   18.00  28.00 -88.28   50
 10  \w    -11.00  14.00   0.50    1.50    --  -18.00  45.00 -20.30   50
 11  \w     13.00  40.00   0.50    1.50    --   18.00  28.00 -47.34   54
 12  \w    -16.00   9.00   0.50    1.50    --  -22.00  47.00 -47.03   50
 13  \w    -15.00  10.00   0.50    1.50    --  -22.00  49.00 -78.27   50
 14  \w    -48.00 -23.00   0.50    1.50    --  -34.00 -26.00 108.62   50
 15  \w    -51.00 -26.00   0.50    1.50    --  -42.00 -25.00  71.23   50
 16  \w    -51.00 -25.00   0.50    1.50    --  -42.00 -25.00 128.23   52
 17  \w    -56.00 -31.00   0.50    1.50    --  -50.00 -24.00  85.35   50
 18  \w    -56.00 -31.00   0.50    1.50    --  -50.00 -24.00 161.09   50
 19  \w    -61.00 -35.00   0.50    1.50    --  -58.00 -23.00 109.85   52
 20  \w   -101.00 -76.00   0.50    1.50    --  -59.39   0.00  30.00   50
 21  \w    -99.00 -71.00   0.50    1.50    --  -59.39-151.00  34.00   56
 22  \w   -101.00 -76.00   0.50    1.50    --  -59.39   0.00 -60.00   50
 23  \w     25.00  61.00   0.50    1.50    --   59.71 -94.00 -30.00   72
 24  \w    -71.00 -44.00   0.50    1.50    --  -66.50 -22.00 167.02   54
 25  \w     43.00  81.00   0.50    1.50    --   66.73  21.00-133.98   76
 26  \w     50.00  91.00   0.50    1.50    --   66.73  21.00-112.53   82
 27  \w     41.00  70.00   0.50    1.50    --   66.73  22.00 -47.19   58
 28  \w     41.00  66.00   0.50    1.50    --   66.73  22.00 -60.82   50
 29  \w     35.00  72.00   0.50    1.50    --   73.75 -94.00  30.00   74
 30  \w     37.00 117.00   0.50    1.50    --   73.75  10.00 107.00  160
 31  \w     40.00  95.00   0.50    1.50    --   73.75-125.00-120.00  110
 32  \w     33.00  60.00   0.50    1.50    --   74.46 -94.00   0.00   54
 33  \w     68.00 109.00   0.50    1.50    --   83.95-125.00-150.00   82
 34  \w     39.00  65.00   0.50    1.50    --   83.95-125.00-150.00   52
 35  \w     44.00 111.00   0.50    1.50    --   83.95   0.00  90.00  134
 36  \w     81.00 110.00   0.50    1.50    --   83.95 154.00  15.00   58
 37  \w     51.00  78.00   0.50    1.50    --   83.95  15.00 -90.00   54
 38  \w     42.00  67.00   0.50    1.50    --   83.95 -94.00 -60.00   50
 39  \w     42.00  92.00   0.50    1.50    --   83.95-119.00 152.00  100
 40  \w     67.00  94.00   0.50    1.50    --   83.95  15.00 -60.00   54
 41  \w    103.00 130.00   0.50    1.50    --   83.95  15.00-120.00   54
 42  \w     52.00  79.00   0.50    1.50    --   83.95  15.00-120.00   54
 43  \w      2.00  29.00   0.50    1.50    --   -2.00  34.00-144.73   54
 44  \w      6.00  32.00   0.50    1.50    --    2.00  32.00 117.22   52
 45  \w     10.00  37.00   0.50    1.50    --   10.00  30.00 158.13   54
 46  \w     -3.00  22.00   0.50    1.50    --  -10.00  38.00 106.97   50
 47  \w     12.00  39.00   0.50    1.50    --   14.00  29.00  47.11   54
 48  \w    -12.00  14.00   0.50    1.50    --  -18.00  46.00 160.31   52
 49  \w    -11.00  14.00   0.50    1.50    --  -18.00  45.00  28.90   50
 50  \w     15.00  41.00   0.50    1.50    --   18.00  28.00   8.50   52
 51  \w    -41.00 -15.00   0.50    1.50    --  -22.00 -28.00  10.30   52
 52  \w    -44.00 -19.00   0.50    1.50    --  -26.00 -27.00  42.66   50
 53  \w    -44.00 -19.00   0.50    1.50    --  -26.00 -27.00 174.80   50
 54  \w    -48.00 -20.00   0.50    1.50    --  -34.00 -26.00-120.90   56
 55  \w    -56.00 -31.00   0.50    1.50    --  -50.00 -24.00-155.43   50
 56  \w    -56.00 -30.00   0.50    1.50    --  -50.00 -24.00 -76.67   52
 57  \w    -56.00 -30.00   0.50    1.50    --  -50.00 -24.00 -13.83   52
 58  \w    -61.00 -35.00   0.50    1.50    --  -58.00 -23.00 -34.32   52
 59  \w    -77.00 -35.00   0.50    1.50    --  -59.39 125.00  60.00   84
 60  \w    -78.00 -28.00   0.50    1.50    --  -59.39   0.00  30.00  100
 61  \w    -85.00 -18.00   0.50    1.50    --  -59.39   0.00  90.00  134
 62  \w   -100.00 -18.00   0.50    1.50    --  -59.39   0.00-180.00  164
 63  \w     18.00  60.00   0.50    1.50    --   59.71 -94.00-180.00   84
 64  \w     18.00  43.00   0.50    1.50    --   59.71 -94.00   0.00   50
 65  \w     20.00  46.00   0.50    1.50    --   59.71 -94.00-150.00   52
 66  \w     18.00  49.00   0.50    1.50    --   59.71 -94.00  60.00   62
 67  \w    -59.00 -28.00   0.50    1.50    --  -66.50  83.00-126.10   62
 68  \w     41.00  67.00   0.50    1.50    --   66.73  22.00  60.33   52
 69  \w     48.00  84.00   0.50    1.50    --   66.73  21.00-160.32   72
 70  \w     41.00  68.00   0.50    1.50    --   66.73  22.00  85.45   54
 71  \w     41.00  69.00   0.50    1.50    --   66.73  22.00 179.58   56
 72  \w     43.00  71.00   0.50    1.50    --   66.73  22.00 109.34   56
 73  \w     41.00  71.00   0.50    1.50    --   66.73  22.00  28.29   60
 74  \w     42.00  71.00   0.50    1.50    --   66.73  22.00 -17.04   58
 75  \w     44.00  69.00   0.50    1.50    --   70.00  22.00-135.21   50
 76  \w     35.00 100.00   0.50    1.50    --   73.75-125.00 -90.00  130
 77  \w     36.00 102.00   0.50    1.50    --   73.75-125.00   0.00  132
 78  \w     36.00 105.00   0.50    1.50    --   73.75-125.00 120.00  138
 79  \w     35.00  82.00   0.50    1.50    --   74.46-125.00 -60.00   94
 80  \w     44.00 122.00   0.50    1.50    --   79.20  18.00 141.83  156
 81  \w     46.00 114.00   0.50    1.50    --   79.20  21.00   7.28  136
 82  \w     78.00 111.00   0.50    1.50    --   83.95-125.00 -30.00   66
 83  \w     38.00  64.00   0.50    1.50    --   83.95-125.00 -30.00   52
 84  \w     85.00 111.00   0.50    1.50    --   83.95-125.00-180.00   52
 85  \w     39.00  79.00   0.50    1.50    --   83.95-125.00-180.00   80
 86  \w     38.00 111.00   0.50    1.50    --   83.95-125.00  90.00  146
 87  \w     56.00 102.00   0.50    1.50    --   83.95   0.00 -90.00   92
 88  \w     43.00 118.00   0.50    1.50    --   83.95   0.00-150.00  150
 89  \w     38.00 111.00   0.50    1.50    --   83.95-125.00  30.00  146
 90  \w     43.00 122.00   0.50    1.50    --   83.95   0.00 -30.00  158
 91  \w     60.00 117.00   0.50    1.50    --   83.95   0.00  30.00  114
 92  \w     86.00 111.00   0.50    1.50    --   83.95-125.00  60.00   50
 93  \w     86.00 111.00   0.50    1.50    --   83.95-125.00 150.00   50
 94  \w     38.00  64.00   0.50    1.50    --   83.95-125.00 150.00   52
 95  \w     38.00  64.00   0.50    1.50    --   83.95-125.00  60.00   52
;
_diffrn_measurement_device 'four-circle diffractometer'
_diffrn_measurement_device_type 'XtaLAB Synergy, Dualflex, HyPix-Arc 150'
_diffrn_measurement_method '\w scans'
_diffrn_orient_matrix_type 'CrysAlisPro convention (1999,Acta A55,543-557)'
_diffrn_orient_matrix_UB_11 -0.0567687000
_diffrn_orient_matrix_UB_12 -0.1023991000
_diffrn_orient_matrix_UB_13 0.0115982000
_diffrn_orient_matrix_UB_21 -0.0857348000
_diffrn_orient_matrix_UB_22 0.0069678000
_diffrn_orient_matrix_UB_23 0.0042452000
_diffrn_orient_matrix_UB_31 -0.0104831000
_diffrn_orient_matrix_UB_32 -0.0118895000
_diffrn_orient_matrix_UB_33 -0.0971270000
_diffrn_radiation_monochromator mirror
_diffrn_radiation_probe x-ray
_diffrn_radiation_type 'Cu K\a'
_diffrn_radiation_wavelength 1.54184
_diffrn_reflns_av_R_equivalents 0.0531
_diffrn_reflns_av_unetI/netI 0.0151
_diffrn_reflns_Laue_measured_fraction_full 0.999
_diffrn_reflns_Laue_measured_fraction_max 0.983
_diffrn_reflns_limit_h_max 21
_diffrn_reflns_limit_h_min -21
_diffrn_reflns_limit_k_max 21
_diffrn_reflns_limit_k_min -21
_diffrn_reflns_limit_l_max 12
_diffrn_reflns_limit_l_min -19
_diffrn_reflns_number 33096
_diffrn_reflns_point_group_measured_fraction_full 0.888
_diffrn_reflns_point_group_measured_fraction_max 0.855
_diffrn_reflns_theta_full 67.684
_diffrn_reflns_theta_max 76.426
_diffrn_reflns_theta_min 5.138
_diffrn_source 'micro-focus sealed X-ray tube'
_diffrn_source_type 'PhotonJet (Cu) X-ray Source'
_exptl_absorpt_coefficient_mu 4.199
_exptl_absorpt_correction_T_max 1.000
_exptl_absorpt_correction_T_min 0.289
_exptl_absorpt_correction_type gaussian
_exptl_absorpt_process_details
;
CrysAlisPro 1.171.42.49 (Rigaku Oxford Diffraction, 2022)
Numerical absorption correction based on gaussian integration over
a multifaceted crystal model
Empirical absorption correction using spherical harmonics,
implemented in SCALE3 ABSPACK scaling algorithm.
;
_exptl_crystal_colour yellow
_exptl_crystal_colour_primary yellow
_exptl_crystal_density_diffrn 1.580
_exptl_crystal_description needle
_exptl_crystal_F_000 1962
_exptl_crystal_size_max 0.604
_exptl_crystal_size_mid 0.063
_exptl_crystal_size_min 0.047
_refine_diff_density_max 0.648
_refine_diff_density_min -0.451
_refine_diff_density_rms 0.060
_refine_ls_abs_structure_details
;
The structure is almost centrosymmetric and could be refine in the space
 group R-3c, at the expense of larger ellipsoids, especially for O2 and the position 
 corresponding to N3/N4. The model is R3c was then preferred. The Flack parameter refined
 to 0.42(2) which different enough from 0.5 to privilege this twinned model. The space group contains 
 element of the second king so that the inversion twinning is equivalent to an orientation ambiguity.

;
_refine_ls_abs_structure_Flack 0.419(19)
_refine_ls_extinction_method none
_refine_ls_goodness_of_fit_ref 1.126
_refine_ls_hydrogen_treatment constr
_refine_ls_matrix_type full
_refine_ls_number_parameters 131
_refine_ls_number_reflns 1612
_refine_ls_number_restraints 1
_refine_ls_restrained_S_all 1.126
_refine_ls_R_factor_all 0.0533
_refine_ls_R_factor_gt 0.0502
_refine_ls_shift/su_max 0.000
_refine_ls_shift/su_mean 0.000
_refine_ls_structure_factor_coef Fsqd
_refine_ls_weighting_details 'w=1/[\s^2^(Fo^2^)+(0.0979P)^2^+3.1098P] where P=(Fo^2^+2Fc^2^)/3'
_refine_ls_weighting_scheme calc
_refine_ls_wR_factor_gt 0.1473
_refine_ls_wR_factor_ref 0.1500
_reflns_Friedel_coverage 0.730
_reflns_Friedel_fraction_full 0.776
_reflns_Friedel_fraction_max 0.725
_reflns_number_gt 1474
_reflns_number_total 1612
_reflns_threshold_expression 'I > 2\s(I)'
_cod_data_source_file d4dt01608d2.cif
_cod_data_source_block 1
_cod_depositor_comments 'Adding full bibliography for 7716546--7716554.cif.'
_cod_original_cell_volume 4037.95(17)
_cod_original_sg_symbol_H-M 'R 3 c'
_cod_database_code 7716546
_shelx_shelxl_version_number 2019/2
_chemical_oxdiff_formula 'C18 H18 Cr1 N15 O9'
_shelx_space_group_comment
;
The symmetry employed for this shelxl refinement is uniquely defined
by the following loop, which should always be used as a source of
symmetry information in preference to the above space-group names.
They are only intended as comments.
;
_olex2_refinement_description
;
1. Twinned data refinement
 Scales: 0.581(19)
 0.419(19)
2. Fixed Uiso
 At 1.2 times of:
  All C(H) groups, All N(H) groups
3.a Aromatic/amide H refined with riding coordinates:
 N3(H3), N4(H4), C1(H1), C2(H2), C5(H5), C6(H6)
;
_olex2_submission_special_instructions 'No special instructions were received'
_oxdiff_exptl_absorpt_empirical_details
;
Empirical correction (ABSPACK) includes:
- Absorption correction using spherical harmonics
- Frame scaling
;
_oxdiff_exptl_absorpt_empirical_full_max 1.467
_oxdiff_exptl_absorpt_empirical_full_min 0.706

loop_
_space_group_symop_operation_xyz
'x, y, z'
'-y, x-y, z'
'-x+y, -x, z'
'-y, -x, z+1/2'
'-x+y, y, z+1/2'
'x, x-y, z+1/2'
'x+2/3, y+1/3, z+1/3'
'-y+2/3, x-y+1/3, z+1/3'
'-x+y+2/3, -x+1/3, z+1/3'
'-y+2/3, -x+1/3, z+5/6'
'-x+y+2/3, y+1/3, z+5/6'
'x+2/3, x-y+1/3, z+5/6'
'x+1/3, y+2/3, z+2/3'
'-y+1/3, x-y+2/3, z+2/3'
'-x+y+1/3, -x+2/3, z+2/3'
'-y+1/3, -x+2/3, z+7/6'
'-x+y+1/3, y+2/3, z+7/6'
'x+1/3, x-y+2/3, z+7/6'

loop_
_atom_site_label
_atom_site_type_symbol
_atom_site_fract_x
_atom_site_fract_y
_atom_site_fract_z
_atom_site_U_iso_or_equiv
_atom_site_adp_type
_atom_site_occupancy
_atom_site_site_symmetry_order
_atom_site_calc_flag
_atom_site_refinement_flags_posn
_atom_site_refinement_flags_adp
_atom_site_refinement_flags_occupancy
_atom_site_disorder_assembly
_atom_site_disorder_group
Cr1 Cr 0.666667 0.333333 0.5044(2) 0.0397(4) Uani 1 3 d S T P . .
O1 O 0.3095(5) 0.3524(6) 0.5628(5) 0.108(2) Uani 1 1 d . . . . .
O2 O 0.2060(4) 0.3581(6) 0.4886(6) 0.122(4) Uani 1 1 d . . . . .
O3 O 0.3094(4) 0.3469(6) 0.4279(5) 0.123(3) Uani 1 1 d . . . . .
N1 N 0.5523(4) 0.2903(4) 0.5728(4) 0.0473(13) Uani 1 1 d . . . . .
N2 N 0.6067(3) 0.3870(4) 0.4341(4) 0.0470(14) Uani 1 1 d . . . . .
N3 N 0.4259(4) 0.2871(4) 0.5916(4) 0.0586(13) Uani 1 1 d . . . . .
H3 H 0.380923 0.296865 0.583413 0.070 Uiso 1 1 calc R U . . .
N4 N 0.4871(4) 0.3980(4) 0.4109(4) 0.0662(16) Uani 1 1 d . . . . .
H4 H 0.433735 0.392365 0.417346 0.079 Uiso 1 1 calc R U . . .
N5 N 0.2746(4) 0.3513(6) 0.4937(6) 0.100(3) Uani 1 1 d . . . . .
C1 C 0.5136(5) 0.2425(5) 0.6465(4) 0.0530(15) Uani 1 1 d . . . . .
H1 H 0.537664 0.215906 0.683010 0.064 Uiso 1 1 calc R U . . .
C2 C 0.4343(5) 0.2411(5) 0.6565(5) 0.0618(17) Uani 1 1 d . . . . .
H2 H 0.392535 0.212688 0.701371 0.074 Uiso 1 1 calc R U . . .
C3 C 0.4977(4) 0.3154(4) 0.5419(4) 0.0526(14) Uani 1 1 d . . . . .
C4 C 0.5248(4) 0.3658(4) 0.4636(4) 0.0508(14) Uani 1 1 d . . . . .
C5 C 0.5446(6) 0.4410(5) 0.3456(6) 0.064(2) Uani 1 1 d . . . . .
H5 H 0.534559 0.469900 0.298936 0.077 Uiso 1 1 calc R U . . .
C6 C 0.6192(5) 0.4348(5) 0.3599(5) 0.0564(15) Uani 1 1 d . . . . .
H6 H 0.671046 0.459160 0.324879 0.068 Uiso 1 1 calc R U . . .

loop_
_atom_site_aniso_label
_atom_site_aniso_U_11
_atom_site_aniso_U_22
_atom_site_aniso_U_33
_atom_site_aniso_U_23
_atom_site_aniso_U_13
_atom_site_aniso_U_12
Cr1 0.0437(4) 0.0437(4) 0.0316(6) 0.000 0.000 0.0219(2)
O1 0.096(4) 0.151(6) 0.111(5) -0.058(5) -0.036(4) 0.086(4)
O2 0.099(4) 0.208(8) 0.107(5) -0.102(6) -0.060(4) 0.113(6)
O3 0.072(3) 0.184(7) 0.118(5) -0.096(6) -0.031(4) 0.068(4)
N1 0.048(3) 0.052(2) 0.041(3) 0.000(2) 0.006(3) 0.024(2)
N2 0.056(3) 0.055(3) 0.037(3) -0.005(2) -0.003(2) 0.033(2)
N3 0.045(3) 0.071(3) 0.058(3) -0.019(3) -0.001(2) 0.028(2)
N4 0.072(3) 0.084(4) 0.063(4) -0.016(3) -0.021(3) 0.054(3)
N5 0.079(4) 0.140(7) 0.103(5) -0.084(5) -0.038(5) 0.072(5)
C1 0.058(4) 0.058(3) 0.032(3) -0.002(3) 0.004(3) 0.021(3)
C2 0.053(3) 0.069(4) 0.054(5) -0.013(4) 0.006(3) 0.023(3)
C3 0.048(3) 0.067(4) 0.044(3) -0.014(3) -0.003(2) 0.030(3)
C4 0.054(3) 0.052(3) 0.050(4) -0.009(3) -0.009(3) 0.029(2)
C5 0.088(5) 0.066(4) 0.052(5) -0.005(3) -0.020(4) 0.049(4)
C6 0.070(4) 0.059(4) 0.048(4) -0.001(3) -0.007(3) 0.038(3)

loop_
_atom_type_symbol
_atom_type_description
_atom_type_scat_dispersion_real
_atom_type_scat_dispersion_imag
_atom_type_scat_source
C C 0.0181 0.0091 'International Tables Vol C Tables 4.2.6.8 and 6.1.1.4'
H H 0.0000 0.0000 'International Tables Vol C Tables 4.2.6.8 and 6.1.1.4'
Cr Cr -0.1635 2.4439 'International Tables Vol C Tables 4.2.6.8 and 6.1.1.4'
N N 0.0311 0.0180 'International Tables Vol C Tables 4.2.6.8 and 6.1.1.4'
O O 0.0492 0.0322 'International Tables Vol C Tables 4.2.6.8 and 6.1.1.4'

loop_
_exptl_crystal_face_index_h
_exptl_crystal_face_index_k
_exptl_crystal_face_index_l
_exptl_crystal_face_perp_dist
1 0 0 0.0150
-1 0 0 0.0357
0 0 -1 0.2268
0 0 1 0.3770
0 1 0 0.0360
0 -1 0 0.0114
-1 1 0 0.0319

loop_
_geom_angle_atom_site_label_1
_geom_angle_atom_site_label_2
_geom_angle_atom_site_label_3
_geom_angle
_geom_angle_site_symmetry_1
_geom_angle_site_symmetry_3
_geom_angle_publ_flag
N1 Cr1 N1 94.5(2) . 3_665 y
N1 Cr1 N1 94.5(2) 2_655 . y
N1 Cr1 N1 94.5(2) 2_655 3_665 y
N2 Cr1 N1 92.64(16) . 3_665 y
N2 Cr1 N1 80.41(18) . . y
N2 Cr1 N1 80.41(18) 2_655 2_655 y
N2 Cr1 N1 171.54(17) . 2_655 y
N2 Cr1 N1 92.64(16) 2_655 . y
N2 Cr1 N1 171.54(17) 3_665 . y
N2 Cr1 N1 80.41(18) 3_665 3_665 y
N2 Cr1 N1 92.64(16) 3_665 2_655 y
N2 Cr1 N1 171.54(17) 2_655 3_665 y
N2 Cr1 N2 93.0(3) 3_665 . y
N2 Cr1 N2 93.0(3) 2_655 . y
N2 Cr1 N2 93.0(3) 2_655 3_665 y
C1 N1 Cr1 138.7(5) . . ?
C3 N1 Cr1 114.1(5) . . ?
C3 N1 C1 107.1(6) . . ?
C4 N2 Cr1 113.0(5) . . ?
C4 N2 C6 106.4(6) . . ?
C6 N2 Cr1 140.4(5) . . ?
C2 N3 H3 126.0 . . ?
C3 N3 H3 126.0 . . ?
C3 N3 C2 107.9(6) . . ?
C4 N4 H4 125.6 . . ?
C4 N4 C5 108.8(7) . . ?
C5 N4 H4 125.6 . . ?
O1 N5 O2 122.1(8) . . ?
O3 N5 O1 119.8(6) . . ?
O3 N5 O2 118.1(9) . . ?
N1 C1 H1 126.6 . . ?
C2 C1 N1 106.8(8) . . ?
C2 C1 H1 126.6 . . ?
N3 C2 C1 107.7(7) . . ?
N3 C2 H2 126.2 . . ?
C1 C2 H2 126.2 . . ?
N1 C3 N3 110.5(6) . . ?
N1 C3 C4 116.4(6) . . ?
N3 C3 C4 133.1(7) . . ?
N2 C4 C3 115.8(6) . . ?
N4 C4 N2 109.5(7) . . ?
N4 C4 C3 134.6(7) . . ?
N4 C5 H5 126.5 . . ?
C6 C5 N4 106.9(8) . . ?
C6 C5 H5 126.5 . . ?
N2 C6 H6 125.8 . . ?
C5 C6 N2 108.4(8) . . ?
C5 C6 H6 125.8 . . ?

loop_
_geom_bond_atom_site_label_1
_geom_bond_atom_site_label_2
_geom_bond_distance
_geom_bond_site_symmetry_2
_geom_bond_publ_flag
Cr1 N1 2.031(6) 2_655 y
Cr1 N1 2.031(6) . y
Cr1 N1 2.031(6) 3_665 y
Cr1 N2 2.024(7) 2_655 y
Cr1 N2 2.024(7) . y
Cr1 N2 2.024(7) 3_665 y
O1 N5 1.239(11) . ?
O2 N5 1.245(7) . ?
O3 N5 1.217(10) . ?
N1 C1 1.384(9) . ?
N1 C3 1.310(10) . ?
N2 C4 1.351(9) . ?
N2 C6 1.381(10) . ?
N3 H3 0.8800 . ?
N3 C2 1.344(11) . ?
N3 C3 1.331(9) . ?
N4 H4 0.8800 . ?
N4 C4 1.332(8) . ?
N4 C5 1.361(12) . ?
C1 H1 0.9500 . ?
C1 C2 1.361(11) . ?
C2 H2 0.9500 . ?
C3 C4 1.443(8) . ?
C5 H5 0.9500 . ?
C5 C6 1.360(12) . ?
C6 H6 0.9500 . ?

loop_
_geom_torsion_atom_site_label_1
_geom_torsion_atom_site_label_2
_geom_torsion_atom_site_label_3
_geom_torsion_atom_site_label_4
_geom_torsion
_geom_torsion_site_symmetry_1
_geom_torsion_site_symmetry_2
_geom_torsion_site_symmetry_3
_geom_torsion_site_symmetry_4
_geom_torsion_publ_flag
Cr1 N1 C1 C2 177.9(6) . . . . ?
Cr1 N1 C3 N3 -178.0(4) . . . . ?
Cr1 N1 C3 C4 2.4(7) . . . . ?
Cr1 N2 C4 N4 -175.6(5) . . . . ?
Cr1 N2 C4 C3 4.4(6) . . . . ?
Cr1 N2 C6 C5 173.6(6) . . . . ?
N1 C1 C2 N3 -0.6(9) . . . . ?
N1 C3 C4 N2 -4.6(7) . . . . ?
N1 C3 C4 N4 175.5(7) . . . . ?
N3 C3 C4 N2 175.9(7) . . . . ?
N3 C3 C4 N4 -4.1(10) . . . . ?
N4 C5 C6 N2 0.5(9) . . . . ?
C1 N1 C3 N3 0.4(8) . . . . ?
C1 N1 C3 C4 -179.3(5) . . . . ?
C2 N3 C3 N1 -0.7(8) . . . . ?
C2 N3 C3 C4 178.8(7) . . . . ?
C3 N1 C1 C2 0.1(9) . . . . ?
C3 N3 C2 C1 0.8(8) . . . . ?
C4 N2 C6 C5 -0.5(8) . . . . ?
C4 N4 C5 C6 -0.4(9) . . . . ?
C5 N4 C4 N2 0.1(7) . . . . ?
C5 N4 C4 C3 -180.0(6) . . . . ?
C6 N2 C4 N4 0.2(7) . . . . ?
C6 N2 C4 C3 -179.7(5) . . . . ?

loop_
_twin_individual_id
_twin_individual_mass_fraction_refined
1 0.581(19)
2 0.419(19)

loop_
_exptl_oxdiff_crystal_face_indexfrac_h
_exptl_oxdiff_crystal_face_indexfrac_k
_exptl_oxdiff_crystal_face_indexfrac_l
_exptl_oxdiff_crystal_face_x
_exptl_oxdiff_crystal_face_y
_exptl_oxdiff_crystal_face_z
1.0037 0.0008 -0.0071 -0.0571 -0.0861 -0.0098
-1.0037 -0.0008 0.0071 0.0571 0.0861 0.0098
-0.0079 0.0041 -1.0001 -0.0116 -0.0035 0.0972
0.0079 -0.0041 1.0001 0.0116 0.0035 -0.0972
0.0007 1.0042 -0.0022 -0.1029 0.0069 -0.0117
-0.0007 -1.0042 0.0022 0.1029 -0.0069 0.0117
-1.0030 1.0033 0.0049 -0.0457 0.0930 -0.0019
